data_4079335
loop_
_publ_author_name
'Lo, Yih-Hsing'
'Wang, Tsang-Hsiu'
'Lee, Chia-Yi'
'Feng, Ying-Hsuan'

_publ_section_title
;
 Preparation, Characterization, and Reactivity of Azido Complex Containing
 a Tp(tBuNC)(PPh3)Ru Fragment and Ruthenium-Catalyzed Cycloaddition of
 Organic Azides with Alkynes in Organic and Aqueous Media
;
_journal_issue 19
_journal_name_full Organometallics
_journal_page_first 6887
_journal_paper_doi 10.1021/om300687a
_journal_volume 31
_journal_year 2012
_chemical_formula_moiety 'C38 H44 B F6 N7 O P2 Ru'
_chemical_formula_sum 'C38 H44 B F6 N7 O P2 Ru'
_chemical_formula_weight 902.62
_chemical_name_systematic
;
 ?
;
_space_group_IT_number 14
_symmetry_cell_setting monoclinic
_symmetry_space_group_name_Hall '-P 2ybc'
_symmetry_space_group_name_H-M 'P 1 21/c 1'
_atom_sites_solution_hydrogens geom
_atom_sites_solution_primary direct
_atom_sites_solution_secondary difmap
_audit_creation_method SHELXL-97
_cell_angle_alpha 90.00
_cell_angle_beta 94.333(3)
_cell_angle_gamma 90.00
_cell_formula_units_Z 4
_cell_length_a 10.9704(6)
_cell_length_b 19.2553(10)
_cell_length_c 19.7665(10)
_cell_measurement_reflns_used 0
_cell_measurement_temperature 200(2)
_cell_measurement_theta_max 0
_cell_measurement_theta_min 0
_cell_volume 4163.5(4)
_computing_molecular_graphics 'Ortep-3 for Windows (Farrugia, 1997)'
_computing_publication_material 'WinGX publication routines (Farrugia, 1999)'
_computing_structure_refinement 'SHELXL-97 (Sheldrick, 1997)'
_computing_structure_solution 'SHELXS-86 (Sheldrick, 1986)'
_diffrn_ambient_temperature 200(2)
_diffrn_measured_fraction_theta_full 0.982
_diffrn_measured_fraction_theta_max 0.982
_diffrn_radiation_monochromator graphite
_diffrn_radiation_source 'fine-focus sealed tube'
_diffrn_radiation_type MoK\a
_diffrn_radiation_wavelength 0.71073
_diffrn_reflns_av_R_equivalents 0.0582
_diffrn_reflns_av_sigmaI/netI 0.0624
_diffrn_reflns_limit_h_max 11
_diffrn_reflns_limit_h_min -13
_diffrn_reflns_limit_k_max 22
_diffrn_reflns_limit_k_min -22
_diffrn_reflns_limit_l_max 23
_diffrn_reflns_limit_l_min -23
_diffrn_reflns_number 31175
_diffrn_reflns_theta_full 25.03
_diffrn_reflns_theta_max 25.03
_diffrn_reflns_theta_min 1.86
_exptl_absorpt_coefficient_mu 0.520
_exptl_absorpt_correction_T_max 0.9695
_exptl_absorpt_correction_T_min 0.8987
_exptl_absorpt_correction_type multi-scan
_exptl_crystal_colour yellow
_exptl_crystal_density_diffrn 1.440
_exptl_crystal_density_method 'not measured'
_exptl_crystal_description prism
_exptl_crystal_F_000 1848
_exptl_crystal_size_max 0.21
_exptl_crystal_size_mid 0.12
_exptl_crystal_size_min 0.06
_refine_diff_density_max 0.896
_refine_diff_density_min -0.767
_refine_diff_density_rms 0.227
_refine_ls_extinction_method none
_refine_ls_goodness_of_fit_ref 1.085
_refine_ls_hydrogen_treatment constr
_refine_ls_matrix_type full
_refine_ls_number_parameters 500
_refine_ls_number_reflns 7219
_refine_ls_number_restraints 0
_refine_ls_restrained_S_all 1.085
_refine_ls_R_factor_all 0.0952
_refine_ls_R_factor_gt 0.0576
_refine_ls_shift/su_max 0.004
_refine_ls_shift/su_mean 0.000
_refine_ls_structure_factor_coef Fsqd
_refine_ls_weighting_details 'calc w=1/[\s^2^(Fo^2^)+(0.0916P)^2^+1.3255P] where P=(Fo^2^+2Fc^2^)/3'
_refine_ls_weighting_scheme calc
_refine_ls_wR_factor_gt 0.1448
_refine_ls_wR_factor_ref 0.1705
_reflns_number_gt 4988
_reflns_number_total 7219
_reflns_threshold_expression >2sigma(I)
_cod_data_source_file om300687a_si_003.cif
_cod_data_source_block 10
_cod_original_sg_symbol_H-M 'P 21/c'
_cod_database_code 4079335

loop_
_symmetry_equiv_pos_as_xyz
'x, y, z'
'-x, y+1/2, -z+1/2'
'-x, -y, -z'
'x, -y-1/2, z-1/2'

loop_
_atom_site_label
_atom_site_type_symbol
_atom_site_fract_x
_atom_site_fract_y
_atom_site_fract_z
_atom_site_U_iso_or_equiv
_atom_site_adp_type
_atom_site_occupancy
_atom_site_symmetry_multiplicity
_atom_site_calc_flag
_atom_site_refinement_flags
_atom_site_disorder_assembly
_atom_site_disorder_group
B1 B 0.6853(7) 0.0546(4) 0.8854(4) 0.063(2) Uani 1 1 d . . .
H1' H 0.7573 0.0554 0.9196 0.075 Uiso 1 1 calc R . .
C1 C 0.5781(5) -0.0970(3) 0.7939(3) 0.0495(14) Uani 1 1 d . . .
H1 H 0.5206 -0.1205 0.7636 0.059 Uiso 1 1 calc R . .
C2 C 0.6761(6) -0.1288(4) 0.8289(3) 0.0649(18) Uani 1 1 d . . .
H2 H 0.6985 -0.1764 0.8283 0.078 Uiso 1 1 calc R . .
C3 C 0.7339(6) -0.0758(4) 0.8650(3) 0.0622(17) Uani 1 1 d . . .
H3 H 0.8061 -0.0804 0.8944 0.075 Uiso 1 1 calc R . .
C4 C 0.3741(6) 0.0913(3) 0.9246(3) 0.0579(16) Uani 1 1 d . . .
H4 H 0.2896 0.0976 0.9120 0.069 Uiso 1 1 calc R . .
C5 C 0.4283(8) 0.0976(3) 0.9899(3) 0.072(2) Uani 1 1 d . . .
H5 H 0.3892 0.1087 1.0297 0.086 Uiso 1 1 calc R . .
C6 C 0.5483(8) 0.0848(3) 0.9850(3) 0.0712(19) Uani 1 1 d . . .
H6 H 0.6093 0.0852 1.0217 0.085 Uiso 1 1 calc R . .
C7 C 0.6488(6) 0.1735(3) 0.7421(3) 0.0643(17) Uani 1 1 d . . .
H7 H 0.6060 0.1911 0.7022 0.077 Uiso 1 1 calc R . .
C8 C 0.7582(7) 0.2002(4) 0.7719(4) 0.091(2) Uani 1 1 d . . .
H8 H 0.8033 0.2386 0.7569 0.109 Uiso 1 1 calc R . .
C9 C 0.7868(7) 0.1591(4) 0.8275(4) 0.090(3) Uani 1 1 d . . .
H9 H 0.8566 0.1644 0.8586 0.108 Uiso 1 1 calc R . .
C10 C 0.5917(4) -0.0265(2) 0.6444(2) 0.0341(11) Uani 1 1 d . . .
C11 C 0.7073(5) -0.0131(3) 0.6762(3) 0.0449(13) Uani 1 1 d . . .
H11 H 0.7180 0.0247 0.7070 0.054 Uiso 1 1 calc R . .
C12 C 0.8057(5) -0.0540(3) 0.6633(3) 0.0588(17) Uani 1 1 d . . .
H12 H 0.8844 -0.0436 0.6843 0.071 Uiso 1 1 calc R . .
C13 C 0.7905(6) -0.1095(3) 0.6206(3) 0.0626(17) Uani 1 1 d . . .
H13 H 0.8582 -0.1385 0.6130 0.075 Uiso 1 1 calc R . .
C14 C 0.6773(6) -0.1237(3) 0.5883(3) 0.0516(14) Uani 1 1 d . . .
H14 H 0.6673 -0.1620 0.5580 0.062 Uiso 1 1 calc R . .
C15 C 0.5791(5) -0.0825(3) 0.6000(2) 0.0416(12) Uani 1 1 d . . .
H15 H 0.5015 -0.0923 0.5774 0.050 Uiso 1 1 calc R . .
C16 C 0.4963(5) 0.1067(3) 0.6077(2) 0.0383(12) Uani 1 1 d . . .
C17 C 0.6040(5) 0.1110(3) 0.5750(3) 0.0462(13) Uani 1 1 d . . .
H17 H 0.6598 0.0732 0.5771 0.055 Uiso 1 1 calc R . .
C18 C 0.6297(6) 0.1709(3) 0.5391(3) 0.0572(15) Uani 1 1 d . . .
H18 H 0.7037 0.1739 0.5172 0.069 Uiso 1 1 calc R . .
C19 C 0.5496(6) 0.2255(3) 0.5350(3) 0.0623(17) Uani 1 1 d . . .
H19 H 0.5684 0.2663 0.5108 0.075 Uiso 1 1 calc R . .
C20 C 0.4415(6) 0.2212(3) 0.5660(3) 0.0607(17) Uani 1 1 d . . .
H20 H 0.3843 0.2583 0.5618 0.073 Uiso 1 1 calc R . .
C21 C 0.4161(5) 0.1624(3) 0.6034(3) 0.0503(14) Uani 1 1 d . . .
H21 H 0.3431 0.1605 0.6262 0.060 Uiso 1 1 calc R . .
C22 C 0.3335(4) -0.0106(3) 0.6165(3) 0.0392(12) Uani 1 1 d . . .
C23 C 0.2731(5) 0.0164(3) 0.5583(3) 0.0486(14) Uani 1 1 d . . .
H23 H 0.3007 0.0584 0.5395 0.058 Uiso 1 1 calc R . .
C24 C 0.1711(5) -0.0182(4) 0.5269(3) 0.0604(17) Uani 1 1 d . . .
H24 H 0.1296 0.0008 0.4872 0.072 Uiso 1 1 calc R . .
C25 C 0.1316(6) -0.0787(4) 0.5533(3) 0.0664(18) Uani 1 1 d . . .
H25 H 0.0628 -0.1019 0.5317 0.080 Uiso 1 1 calc R . .
C26 C 0.1899(5) -0.1066(3) 0.6103(3) 0.0615(17) Uani 1 1 d . . .
H26 H 0.1621 -0.1490 0.6282 0.074 Uiso 1 1 calc R . .
C27 C 0.2902(5) -0.0726(3) 0.6422(3) 0.0544(15) Uani 1 1 d . . .
H27 H 0.3300 -0.0919 0.6822 0.065 Uiso 1 1 calc R . .
C28 C 0.3161(5) -0.0041(3) 0.7914(3) 0.0492(14) Uani 1 1 d . A .
C29' C 0.1129(16) -0.0477(9) 0.8370(9) 0.054(4) Uiso 0.35 1 d P A 1
C29 C 0.1568(9) -0.0888(5) 0.8423(5) 0.055(2) Uiso 0.65 1 d P A 2
C32 C 0.0576(6) -0.1041(4) 0.7924(4) 0.0995(2) Uani 1 1 d . A 2
H32A H 0.0776 -0.0867 0.7480 0.149 Uiso 1 1 calc R A 2
H32B H -0.0173 -0.0816 0.8055 0.149 Uiso 1 1 calc R A 2
H32C H 0.0450 -0.1545 0.7899 0.149 Uiso 1 1 calc R A 2
C30 C 0.1216(8) -0.0484(5) 0.9059(4) 0.102(3) Uani 1 1 d . . .
H30A H 0.1764 -0.0860 0.9223 0.153 Uiso 1 1 calc R A 1
H30B H 0.0404 -0.0560 0.9221 0.153 Uiso 1 1 calc R A 1
H30C H 0.1541 -0.0039 0.9230 0.153 Uiso 1 1 calc R A 1
C31 C 0.2156(10) -0.1537(6) 0.8616(6) 0.091(4) Uiso 0.65 1 d P . .
H31A H 0.2834 -0.1449 0.8957 0.137 Uiso 0.65 1 calc PR A 2
H31B H 0.2471 -0.1754 0.8216 0.137 Uiso 0.65 1 calc PR A 2
H31C H 0.1563 -0.1848 0.8806 0.137 Uiso 0.65 1 calc PR A 2
C31' C 0.026(2) 0.0087(12) 0.8163(13) 0.104(8) Uiso 0.35 1 d P . .
H31D H 0.0159 0.0112 0.7667 0.156 Uiso 0.35 1 calc PR A 1
H31E H 0.0579 0.0530 0.8344 0.156 Uiso 0.35 1 calc PR A 1
H31F H -0.0532 -0.0008 0.8342 0.156 Uiso 0.35 1 calc PR A 1
C33 C 0.3316(6) 0.1298(3) 0.7574(3) 0.0574(16) Uani 1 1 d . A .
O1 O 0.3302(5) 0.1945(3) 0.7771(3) 0.0942(16) Uani 1 1 d . . .
C35 C 0.4213(9) 0.2263(4) 0.8245(5) 0.112(3) Uani 1 1 d . . .
H35A H 0.3998 0.2750 0.8315 0.168 Uiso 1 1 calc R . .
H35B H 0.5016 0.2238 0.8061 0.168 Uiso 1 1 calc R . .
H35C H 0.4240 0.2015 0.8679 0.168 Uiso 1 1 calc R . .
C36 C 0.2155(6) 0.1151(4) 0.7181(3) 0.077(2) Uani 1 1 d . . .
H36 H 0.2120 0.0708 0.6969 0.092 Uiso 1 1 d R B .
C37 C 0.1239(14) 0.1632(9) 0.7187(9) 0.071(5) Uiso 0.54(2) 1 d P B 5
C38 C 0.0992(13) 0.2264(8) 0.7539(10) 0.087(6) Uiso 0.54(2) 1 d P B 5
H38A H 0.0200 0.2451 0.7363 0.130 Uiso 0.54(2) 1 calc PR B 5
H38B H 0.1635 0.2604 0.7468 0.130 Uiso 0.54(2) 1 calc PR B 5
H38C H 0.0975 0.2168 0.8025 0.130 Uiso 0.54(2) 1 calc PR B 5
C39 C 0.0146(15) 0.1389(10) 0.6709(8) 0.084(5) Uiso 0.54(2) 1 d P B 5
H39A H -0.0510 0.1735 0.6707 0.126 Uiso 0.54(2) 1 calc PR B 5
H39B H -0.0154 0.0943 0.6867 0.126 Uiso 0.54(2) 1 calc PR B 5
H39C H 0.0407 0.1336 0.6248 0.126 Uiso 0.54(2) 1 calc PR B 5
C37' C 0.1040(15) 0.1439(8) 0.6965(8) 0.050(4) Uiso 0.46(2) 1 d P B 6
C38' C 0.0803(16) 0.2201(9) 0.7089(12) 0.082(7) Uiso 0.46(2) 1 d P B 6
H38D H -0.0023 0.2321 0.6902 0.124 Uiso 0.46(2) 1 calc PR B 6
H38E H 0.1402 0.2482 0.6867 0.124 Uiso 0.46(2) 1 calc PR B 6
H38F H 0.0876 0.2293 0.7578 0.124 Uiso 0.46(2) 1 calc PR B 6
C39' C 0.0028(15) 0.1080(11) 0.6511(10) 0.077(6) Uiso 0.46(2) 1 d P B 6
H39D H -0.0671 0.1394 0.6434 0.115 Uiso 0.46(2) 1 calc PR B 6
H39E H -0.0232 0.0656 0.6734 0.115 Uiso 0.46(2) 1 calc PR B 6
H39F H 0.0342 0.0959 0.6075 0.115 Uiso 0.46(2) 1 calc PR B 6
F1 F 0.0280(7) 0.1461(3) 0.9620(4) 0.186(3) Uani 1 1 d . . .
F2 F 0.1908(4) 0.2181(3) 0.9613(3) 0.140(2) Uani 1 1 d . . .
F3 F 0.1039(6) 0.1934(3) 1.0584(3) 0.162(2) Uani 1 1 d . . .
F4 F 0.0938(5) 0.2964(2) 1.0093(2) 0.1167(16) Uani 1 1 d . . .
F5 F -0.0692(5) 0.2271(5) 1.0108(4) 0.208(4) Uani 1 1 d . . .
F6 F 0.0095(5) 0.2522(3) 0.9168(2) 0.1263(19) Uani 1 1 d . . .
N1 N 0.5741(4) -0.0294(2) 0.8077(2) 0.0430(10) Uani 1 1 d . A .
N2 N 0.6727(4) -0.0166(2) 0.8524(2) 0.0489(11) Uani 1 1 d . . .
N3 N 0.4586(4) 0.0750(2) 0.8820(2) 0.0491(12) Uani 1 1 d . A .
N4 N 0.5679(5) 0.0712(2) 0.9197(2) 0.0543(13) Uani 1 1 d . . .
N5 N 0.6132(4) 0.1195(2) 0.7781(2) 0.0506(12) Uani 1 1 d . A .
N6 N 0.6997(5) 0.1100(3) 0.8311(2) 0.0619(14) Uani 1 1 d . . .
N7 N 0.2410(5) -0.0384(3) 0.8105(3) 0.0739(17) Uani 1 1 d . . .
P1 P 0.46519(12) 0.03118(7) 0.66106(7) 0.0355(3) Uani 1 1 d . A .
P2 P 0.06012(17) 0.22042(10) 0.98666(10) 0.0712(5) Uani 1 1 d . . .
Ru1 Ru 0.45286(4) 0.05591(2) 0.77685(2) 0.03786(17) Uani 1 1 d . . .

loop_
_atom_site_aniso_label
_atom_site_aniso_U_11
_atom_site_aniso_U_22
_atom_site_aniso_U_33
_atom_site_aniso_U_23
_atom_site_aniso_U_13
_atom_site_aniso_U_12
B1 0.060(5) 0.086(5) 0.041(4) 0.009(4) -0.007(4) -0.003(4)
C1 0.059(4) 0.048(3) 0.042(3) 0.003(3) 0.012(3) 0.001(3)
C2 0.073(4) 0.065(4) 0.060(4) 0.024(3) 0.029(4) 0.028(4)
C3 0.048(4) 0.087(5) 0.053(4) 0.021(4) 0.011(3) 0.018(4)
C4 0.082(4) 0.042(3) 0.055(4) -0.005(3) 0.035(4) -0.004(3)
C5 0.128(7) 0.048(4) 0.044(4) -0.009(3) 0.035(4) 0.000(4)
C6 0.111(6) 0.063(4) 0.040(4) -0.007(3) 0.008(4) -0.014(4)
C7 0.093(5) 0.047(3) 0.053(4) -0.006(3) 0.009(4) -0.023(3)
C8 0.114(6) 0.085(5) 0.074(5) -0.004(4) 0.010(5) -0.056(5)
C9 0.078(5) 0.102(6) 0.090(6) -0.025(5) 0.002(4) -0.056(5)
C10 0.040(3) 0.037(3) 0.025(2) 0.003(2) 0.005(2) 0.000(2)
C11 0.042(3) 0.051(3) 0.042(3) -0.005(3) 0.004(3) 0.004(3)
C12 0.040(3) 0.091(5) 0.045(3) 0.004(3) 0.005(3) 0.011(3)
C13 0.066(4) 0.069(4) 0.054(4) 0.005(3) 0.016(3) 0.027(3)
C14 0.068(4) 0.046(3) 0.043(3) -0.003(3) 0.012(3) 0.010(3)
C15 0.051(3) 0.042(3) 0.032(3) 0.005(2) 0.005(3) 0.002(3)
C16 0.050(3) 0.039(3) 0.026(3) 0.004(2) 0.000(2) -0.002(2)
C17 0.056(4) 0.045(3) 0.039(3) -0.002(2) 0.008(3) -0.005(3)
C18 0.068(4) 0.051(3) 0.054(4) 0.006(3) 0.017(3) -0.008(3)
C19 0.097(5) 0.040(3) 0.050(4) 0.005(3) 0.009(4) -0.012(3)
C20 0.088(5) 0.042(3) 0.051(4) 0.002(3) 0.003(4) 0.012(3)
C21 0.062(4) 0.047(3) 0.043(3) 0.004(3) 0.008(3) 0.011(3)
C22 0.033(3) 0.048(3) 0.037(3) -0.007(2) 0.005(2) -0.001(2)
C23 0.044(3) 0.060(4) 0.042(3) 0.003(3) 0.004(3) -0.002(3)
C24 0.038(3) 0.090(5) 0.051(4) 0.000(3) -0.008(3) 0.001(3)
C25 0.040(4) 0.097(5) 0.062(4) -0.012(4) 0.004(3) -0.020(3)
C26 0.053(4) 0.069(4) 0.064(4) -0.002(3) 0.008(3) -0.020(3)
C27 0.050(4) 0.062(4) 0.050(4) -0.001(3) -0.002(3) -0.010(3)
C28 0.047(4) 0.062(4) 0.039(3) -0.001(3) 0.005(3) 0.000(3)
C32 0.078 0.115 0.105 -0.012(5) 0.006(5) -0.036(4)
C30 0.086(6) 0.137(8) 0.087(6) 0.009(5) 0.028(5) -0.032(5)
C33 0.076(5) 0.051(4) 0.048(4) 0.006(3) 0.022(3) 0.020(3)
O1 0.136(5) 0.061(3) 0.085(4) -0.010(3) 0.005(3) 0.039(3)
C35 0.169(9) 0.052(5) 0.118(7) -0.009(5) 0.037(7) 0.013(5)
C36 0.069(5) 0.103(5) 0.061(4) 0.010(4) 0.020(4) 0.045(4)
F1 0.254(8) 0.078(4) 0.218(7) -0.012(4) -0.032(6) -0.064(4)
F2 0.072(3) 0.132(4) 0.222(6) -0.017(4) 0.039(3) 0.008(3)
F3 0.203(6) 0.145(5) 0.129(4) 0.077(4) -0.052(4) 0.003(4)
F4 0.156(4) 0.090(3) 0.105(4) -0.001(3) 0.012(3) 0.002(3)
F5 0.087(4) 0.307(10) 0.235(7) 0.136(7) 0.055(4) 0.025(5)
F6 0.127(4) 0.138(4) 0.106(4) 0.045(3) -0.036(3) -0.047(3)
N1 0.042(3) 0.051(3) 0.036(2) 0.004(2) 0.004(2) 0.001(2)
N2 0.041(3) 0.064(3) 0.042(3) 0.005(2) 0.004(2) 0.005(2)
N3 0.060(3) 0.049(3) 0.040(3) -0.004(2) 0.012(3) -0.006(2)
N4 0.072(4) 0.056(3) 0.035(3) -0.006(2) 0.002(3) -0.005(2)
N5 0.059(3) 0.053(3) 0.039(3) -0.006(2) 0.003(2) -0.017(2)
N6 0.059(3) 0.072(3) 0.054(3) -0.005(3) -0.002(3) -0.018(3)
N7 0.061(4) 0.099(4) 0.063(4) 0.002(3) 0.015(3) -0.036(3)
P1 0.0353(8) 0.0381(7) 0.0332(7) 0.0012(6) 0.0024(6) -0.0001(6)
P2 0.0600(12) 0.0675(11) 0.0847(14) 0.0204(10) -0.0020(10) -0.0053(9)
Ru1 0.0402(3) 0.0395(3) 0.0346(3) -0.00059(19) 0.00730(19) 0.00019(19)

loop_
_atom_type_symbol
_atom_type_description
_atom_type_scat_dispersion_real
_atom_type_scat_dispersion_imag
_atom_type_scat_source
C C 0.0033 0.0016 'International Tables Vol C Tables 4.2.6.8 and 6.1.1.4'
H H 0.0000 0.0000 'International Tables Vol C Tables 4.2.6.8 and 6.1.1.4'
N N 0.0061 0.0033 'International Tables Vol C Tables 4.2.6.8 and 6.1.1.4'
O O 0.0106 0.0060 'International Tables Vol C Tables 4.2.6.8 and 6.1.1.4'
P P 0.1023 0.0942 'International Tables Vol C Tables 4.2.6.8 and 6.1.1.4'
Ru Ru -1.2594 0.8363 'International Tables Vol C Tables 4.2.6.8 and 6.1.1.4'
B B 0.0013 0.0007 'International Tables Vol C Tables 4.2.6.8 and 6.1.1.4'
F F 0.0171 0.0103 'International Tables Vol C Tables 4.2.6.8 and 6.1.1.4'

loop_
_geom_angle_atom_site_label_1
_geom_angle_atom_site_label_2
_geom_angle_atom_site_label_3
_geom_angle
N2 B1 N6 109.7(5)
N2 B1 N4 109.0(5)
N6 B1 N4 107.5(5)
N2 B1 H1' 110.2
N6 B1 H1' 110.2
N4 B1 H1' 110.2
N1 C1 C2 111.5(6)
N1 C1 H1 124.2
C2 C1 H1 124.2
C3 C2 C1 104.2(5)
C3 C2 H2 127.9
C1 C2 H2 127.9
N2 C3 C2 109.3(5)
N2 C3 H3 125.4
C2 C3 H3 125.4
N3 C4 C5 109.8(6)
N3 C4 H4 125.1
C5 C4 H4 125.1
C6 C5 C4 105.6(6)
C6 C5 H5 127.2
C4 C5 H5 127.2
N4 C6 C5 109.3(6)
N4 C6 H6 125.3
C5 C6 H6 125.3
N5 C7 C8 109.8(6)
N5 C7 H7 125.1
C8 C7 H7 125.1
C9 C8 C7 105.2(6)
C9 C8 H8 127.4
C7 C8 H8 127.4
N6 C9 C8 109.1(6)
N6 C9 H9 125.5
C8 C9 H9 125.5
C15 C10 C11 118.2(5)
C15 C10 P1 123.0(4)
C11 C10 P1 118.8(4)
C12 C11 C10 120.6(5)
C12 C11 H11 119.7
C10 C11 H11 119.7
C13 C12 C11 120.1(6)
C13 C12 H12 119.9
C11 C12 H12 119.9
C12 C13 C14 120.3(6)
C12 C13 H13 119.8
C14 C13 H13 119.8
C15 C14 C13 119.9(5)
C15 C14 H14 120.1
C13 C14 H14 120.1
C14 C15 C10 120.9(5)
C14 C15 H15 119.6
C10 C15 H15 119.6
C21 C16 C17 118.9(5)
C21 C16 P1 120.1(4)
C17 C16 P1 120.9(4)
C16 C17 C18 119.8(5)
C16 C17 H17 120.1
C18 C17 H17 120.1
C19 C18 C17 120.8(6)
C19 C18 H18 119.6
C17 C18 H18 119.6
C18 C19 C20 119.9(5)
C18 C19 H19 120.1
C20 C19 H19 120.1
C19 C20 C21 119.9(6)
C19 C20 H20 120.0
C21 C20 H20 120.0
C16 C21 C20 120.7(5)
C16 C21 H21 119.6
C20 C21 H21 119.6
C23 C22 C27 117.9(5)
C23 C22 P1 123.2(4)
C27 C22 P1 118.9(4)
C22 C23 C24 120.3(5)
C22 C23 H23 119.9
C24 C23 H23 119.9
C25 C24 C23 120.2(6)
C25 C24 H24 119.9
C23 C24 H24 119.9
C24 C25 C26 120.7(6)
C24 C25 H25 119.6
C26 C25 H25 119.6
C25 C26 C27 119.7(6)
C25 C26 H26 120.2
C27 C26 H26 120.2
C26 C27 C22 121.3(6)
C26 C27 H27 119.4
C22 C27 H27 119.4
N7 C28 Ru1 169.2(5)
C30 C29' C31' 106.2(16)
C30 C29' N7 110.1(12)
C31' C29' N7 113.8(15)
C32 C29 C31 107.7(9)
C32 C29 N7 107.5(7)
C31 C29 N7 113.0(8)
C32 C29 C30 115.7(8)
C31 C29 C30 110.7(8)
N7 C29 C30 102.2(7)
C29 C32 H32A 109.5
C29 C32 H32B 109.5
H32A C32 H32B 109.5
C29 C32 H32C 109.5
H32A C32 H32C 109.5
H32B C32 H32C 109.5
C29' C30 C29 36.5(7)
C29' C30 H30A 109.5
C29 C30 H30A 73.3
C29' C30 H30B 109.5
C29 C30 H30B 118.6
H30A C30 H30B 109.5
C29' C30 H30C 109.5
C29 C30 H30C 127.7
H30A C30 H30C 109.5
H30B C30 H30C 109.5
C29 C31 H31A 109.5
C29 C31 H31B 109.5
H31A C31 H31B 109.5
C29 C31 H31C 109.5
H31A C31 H31C 109.5
H31B C31 H31C 109.5
C29' C31' H31D 109.5
C29' C31' H31E 109.5
H31D C31' H31E 109.5
C29' C31' H31F 109.5
H31D C31' H31F 109.5
H31E C31' H31F 109.5
O1 C33 C36 108.2(6)
O1 C33 Ru1 131.0(5)
C36 C33 Ru1 120.7(5)
C33 O1 C35 124.8(6)
O1 C35 H35A 109.5
O1 C35 H35B 109.5
H35A C35 H35B 109.5
O1 C35 H35C 109.5
H35A C35 H35C 109.5
H35B C35 H35C 109.5
C37 C36 C37' 25.3(8)
C37 C36 C33 118.3(10)
C37' C36 C33 143.0(10)
C37 C36 H36 127.3
C37' C36 H36 102.6
C33 C36 H36 114.3
C36 C37 C38 137.9(15)
C36 C37 C39 109.1(13)
C38 C37 C39 112.8(13)
C37 C38 H38A 109.5
C37 C38 H38B 109.5
H38A C38 H38B 109.5
C37 C38 H38C 109.5
H38A C38 H38C 109.5
H38B C38 H38C 109.5
C37 C39 H39A 109.5
C37 C39 H39B 109.5
H39A C39 H39B 109.5
C37 C39 H39C 109.5
H39A C39 H39C 109.5
H39B C39 H39C 109.5
C36 C37' C38' 119.9(14)
C36 C37' C39' 125.7(13)
C38' C37' C39' 113.9(15)
C37' C38' H38D 109.5
C37' C38' H38E 109.5
H38D C38' H38E 109.5
C37' C38' H38F 109.5
H38D C38' H38F 109.5
H38E C38' H38F 109.5
C37' C39' H39D 109.5
C37' C39' H39E 109.5
H39D C39' H39E 109.5
C37' C39' H39F 109.5
H39D C39' H39F 109.5
H39E C39' H39F 109.5
C1 N1 N2 105.8(4)
C1 N1 Ru1 135.3(4)
N2 N1 Ru1 118.9(3)
C3 N2 N1 109.2(5)
C3 N2 B1 131.3(5)
N1 N2 B1 118.9(5)
C4 N3 N4 107.0(5)
C4 N3 Ru1 133.8(4)
N4 N3 Ru1 119.3(3)
C6 N4 N3 108.3(5)
C6 N4 B1 131.5(6)
N3 N4 B1 120.1(4)
C7 N5 N6 107.3(5)
C7 N5 Ru1 135.4(4)
N6 N5 Ru1 117.0(3)
C9 N6 N5 108.6(6)
C9 N6 B1 129.5(6)
N5 N6 B1 121.8(5)
C28 N7 C29 171.4(7)
C28 N7 C29' 151.2(9)
C29 N7 C29' 35.4(6)
C22 P1 C10 103.3(2)
C22 P1 C16 104.3(2)
C10 P1 C16 101.5(2)
C22 P1 Ru1 117.26(17)
C10 P1 Ru1 113.53(15)
C16 P1 Ru1 115.08(16)
F5 P2 F1 89.0(5)
F5 P2 F3 88.5(4)
F1 P2 F3 91.4(4)
F5 P2 F2 176.8(4)
F1 P2 F2 93.8(4)
F3 P2 F2 93.1(4)
F5 P2 F4 92.1(4)
F1 P2 F4 178.1(4)
F3 P2 F4 90.1(3)
F2 P2 F4 85.2(3)
F5 P2 F6 88.1(3)
F1 P2 F6 91.5(3)
F3 P2 F6 175.5(4)
F2 P2 F6 90.1(3)
F4 P2 F6 87.0(3)
C28 Ru1 C33 86.6(3)
C28 Ru1 N3 85.6(2)
C33 Ru1 N3 92.1(2)
C28 Ru1 N5 170.5(2)
C33 Ru1 N5 97.6(2)
N3 Ru1 N5 85.74(17)
C28 Ru1 N1 88.4(2)
C33 Ru1 N1 173.4(2)
N3 Ru1 N1 83.26(17)
N5 Ru1 N1 86.79(17)
C28 Ru1 P1 97.22(16)
C33 Ru1 P1 92.53(17)
N3 Ru1 P1 174.73(14)
N5 Ru1 P1 91.13(12)
N1 Ru1 P1 92.35(12)

loop_
_geom_bond_atom_site_label_1
_geom_bond_atom_site_label_2
_geom_bond_distance
B1 N2 1.520(9)
B1 N6 1.530(8)
B1 N4 1.534(9)
B1 H1' 1.0000
C1 N1 1.332(7)
C1 C2 1.377(8)
C1 H1 0.9500
C2 C3 1.373(9)
C2 H2 0.9500
C3 N2 1.337(7)
C3 H3 0.9500
C4 N3 1.335(7)
C4 C5 1.385(9)
C4 H4 0.9500
C5 C6 1.350(9)
C5 H5 0.9500
C6 N4 1.349(7)
C6 H6 0.9500
C7 N5 1.335(7)
C7 C8 1.395(9)
C7 H7 0.9500
C8 C9 1.372(10)
C8 H8 0.9500
C9 N6 1.350(8)
C9 H9 0.9500
C10 C15 1.390(7)
C10 C11 1.396(7)
C10 P1 1.827(5)
C11 C12 1.376(8)
C11 H11 0.9500
C12 C13 1.365(8)
C12 H12 0.9500
C13 C14 1.381(8)
C13 H13 0.9500
C14 C15 1.371(7)
C14 H14 0.9500
C15 H15 0.9500
C16 C21 1.386(7)
C16 C17 1.392(7)
C16 P1 1.844(5)
C17 C18 1.394(7)
C17 H17 0.9500
C18 C19 1.368(8)
C18 H18 0.9500
C19 C20 1.378(8)
C19 H19 0.9500
C20 C21 1.391(8)
C20 H20 0.9500
C21 H21 0.9500
C22 C23 1.386(7)
C22 C27 1.393(7)
C22 P1 1.821(5)
C23 C24 1.405(8)
C23 H23 0.9500
C24 C25 1.361(9)
C24 H24 0.9500
C25 C26 1.363(8)
C25 H25 0.9500
C26 C27 1.390(8)
C26 H26 0.9500
C27 H27 0.9500
C28 N7 1.142(7)
C28 Ru1 1.932(6)
C29' C30 1.359(18)
C29' C31' 1.48(3)
C29' N7 1.547(18)
C29 C32 1.443(11)
C29 C31 1.443(13)
C29 N7 1.510(11)
C29 C30 1.552(12)
C32 H32A 0.9800
C32 H32B 0.9800
C32 H32C 0.9800
C30 H30A 0.9800
C30 H30B 0.9800
C30 H30C 0.9800
C31 H31A 0.9800
C31 H31B 0.9800
C31 H31C 0.9800
C31' H31D 0.9800
C31' H31E 0.9800
C31' H31F 0.9800
C33 O1 1.305(7)
C33 C36 1.468(9)
C33 Ru1 1.966(6)
O1 C35 1.453(9)
C35 H35A 0.9800
C35 H35B 0.9800
C35 H35C 0.9800
C36 C37 1.368(16)
C36 C37' 1.381(16)
C36 H36 0.9500
C37 C38 1.44(2)
C37 C39 1.54(2)
C38 H38A 0.9800
C38 H38B 0.9800
C38 H38C 0.9800
C39 H39A 0.9800
C39 H39B 0.9800
C39 H39C 0.9800
C37' C38' 1.51(2)
C37' C39' 1.54(2)
C38' H38D 0.9800
C38' H38E 0.9800
C38' H38F 0.9800
C39' H39D 0.9800
C39' H39E 0.9800
C39' H39F 0.9800
F1 P2 1.544(5)
F2 P2 1.554(5)
F3 P2 1.552(5)
F4 P2 1.566(5)
F5 P2 1.536(5)
F6 P2 1.572(5)
N1 N2 1.366(6)
N1 Ru1 2.172(4)
N3 N4 1.364(6)
N3 Ru1 2.107(4)
N5 N6 1.371(6)
N5 Ru1 2.142(4)
P1 Ru1 2.3518(14)
